data_2023504
loop_
_publ_author_name
'Abubakar Magaji, Mubarak'
'Chen, Beining'
'Robertson, Craig Collumbine'

_publ_section_title
;
 Synthesis, crystal structure and Hirshfeld surface analysis of
 Fmoc-\b-amino butyric acid and Fmoc carbamate
;
_journal_coeditor_code VU2009
_journal_issue 6
_journal_name_full 'Acta Crystallographica Section E Crystallographic Communications'
_journal_paper_doi 10.1107/S2056989025003810
_journal_volume 81
_journal_year 2025
_chemical_absolute_configuration ad
_chemical_formula_iupac 'C19 H19 N O4'
_chemical_formula_moiety 'C19 H19 N O4'
_chemical_formula_sum 'C19 H19 N O4'
_chemical_formula_weight 325.35
_chemical_name_systematic
;
3-{[(9<i>H</i>-Fluoren-9-ylmethoxy)carbonyl]amino}butanoic acid
;
_space_group_crystal_system orthorhombic
_space_group_IT_number 19
_space_group_name_Hall 'P 2ac 2ab'
_space_group_name_H-M_alt 'P 21 21 21'
_atom_sites_solution_hydrogens mixed
_atom_sites_solution_primary dual
_audit_creation_method
;
Olex2 1.5
(compiled 2024.02.16 svn.r378c4104 for OlexSys, GUI svn.r6928)
;
_cell_angle_alpha 90
_cell_angle_beta 90
_cell_angle_gamma 90
_cell_formula_units_Z 4
_cell_length_a 4.8393(2)
_cell_length_b 12.4928(4)
_cell_length_c 27.3101(9)
_cell_measurement_reflns_used 3582
_cell_measurement_temperature 100.0(10)
_cell_measurement_theta_max 66.641
_cell_measurement_theta_min 3.236
_cell_volume 1651.07(10)
_computing_cell_refinement
;
SAINT V8.40B (Bruker, 2023)
;
_computing_data_collection
;
APEX5 (Bruker, 2023)
;
_computing_data_reduction
;
SAINT V8.40B (Bruker, 2023)
;
_computing_molecular_graphics
;
Olex2 1.5 (Dolomanov <i>et al.</i>,  2009)
;
_computing_publication_material
;
Olex2 1.5 (Dolomanov <i>et al.</i>,  2009)
;
_computing_structure_refinement
;
SHELXL  (Sheldrick, 2015b)
;
_computing_structure_solution
;
<i>SHELXT2018/2</i> (Sheldrick, 2015a)
;
_diffrn_ambient_temperature 100.0(10)
_diffrn_measured_fraction_theta_full 0.999
_diffrn_measured_fraction_theta_max 0.999
_diffrn_measurement_device_type 'Bruker D8 Venture Photon III'
_diffrn_measurement_method '\f and \w scans'
_diffrn_radiation_type CuK\a
_diffrn_radiation_wavelength 1.54178
_diffrn_reflns_av_R_equivalents 0.0806
_diffrn_reflns_av_unetI/netI 0.0350
_diffrn_reflns_limit_h_max 5
_diffrn_reflns_limit_h_min -5
_diffrn_reflns_limit_k_max 14
_diffrn_reflns_limit_k_min -14
_diffrn_reflns_limit_l_max 31
_diffrn_reflns_limit_l_min -32
_diffrn_reflns_number 25780
_diffrn_reflns_theta_full 66.838
_diffrn_reflns_theta_max 66.838
_diffrn_reflns_theta_min 3.236
_diffrn_source_current 1.0
_diffrn_source_power 0.05
_diffrn_source_voltage 50.0
_diffrn_standards_number 0
_exptl_absorpt_coefficient_mu 0.753
_exptl_absorpt_correction_T_max 0.7528
_exptl_absorpt_correction_T_min 0.6641
_exptl_absorpt_correction_type multi-scan
_exptl_absorpt_process_details
;
(SADABS; Krause <i>et al.</i>,  2015)
;
_exptl_crystal_colour colourless
_exptl_crystal_density_diffrn 1.309
_exptl_crystal_description needle
_exptl_crystal_F_000 688
_exptl_crystal_size_max 0.3
_exptl_crystal_size_mid 0.026
_exptl_crystal_size_min 0.01
_refine_diff_density_max 0.117
_refine_diff_density_min -0.171
_refine_ls_abs_structure_details
;
Flack <i>x</i> determined using 992 quotients
[(<i>I</i>^+^)-(<i>I</i>^-^)]/[(<i>I</i>^+^)+(<i>I</i>^-^)]
(Parsons <i>et al.</i>,  2013)
;
_refine_ls_abs_structure_Flack -0.05(14)
_refine_ls_extinction_method none
_refine_ls_goodness_of_fit_ref 1.062
_refine_ls_hydrogen_treatment mixed
_refine_ls_matrix_type full
_refine_ls_number_parameters 226
_refine_ls_number_reflns 2922
_refine_ls_number_restraints 0
_refine_ls_restrained_S_all 1.062
_refine_ls_R_factor_all 0.0403
_refine_ls_R_factor_gt 0.0324
_refine_ls_shift/su_max 0.000
_refine_ls_shift/su_mean 0.000
_refine_ls_structure_factor_coef Fsqd
_refine_ls_weighting_details 'w=1/[\s^2^(Fo^2^)+(0.0304P)^2^+0.2044P] where P=(Fo^2^+2Fc^2^)/3'
_refine_ls_weighting_scheme calc
_refine_ls_wR_factor_gt 0.0693
_refine_ls_wR_factor_ref 0.0731
_reflns_number_gt 2590
_reflns_number_total 2922
_reflns_threshold_expression 'I > 2\s(I)'
_cod_data_source_file vu2009.cif
_cod_data_source_block 1
_cod_database_code 2023504
_shelx_space_group_comment
;
The symmetry employed for this shelxl refinement is uniquely defined
by the following loop, which should always be used as a source of
symmetry information in preference to the above space-group names.
They are only intended as comments.
;
_shelx_estimated_absorpt_t_min 0.806
_shelx_estimated_absorpt_t_max 0.993

loop_
_space_group_symop_operation_xyz
'x, y, z'
'-x+1/2, -y, z+1/2'
'-x, y+1/2, -z+1/2'
'x+1/2, -y+1/2, -z'

loop_
_atom_site_type_symbol
_atom_site_label
_atom_site_fract_x
_atom_site_fract_y
_atom_site_fract_z
_atom_site_U_iso_or_equiv
_atom_site_adp_type
_atom_site_calc_flag
_atom_site_occupancy
_atom_site_disorder_assembly
_atom_site_disorder_group
O O1 0.6114(3) 0.65660(13) 0.60381(6) 0.0260(4) Uani d 1 . .
O O2 0.2958(3) 0.76326(12) 0.64093(6) 0.0254(4) Uani d 1 . .
O O3 -0.0146(4) 0.30716(13) 0.53156(6) 0.0309(4) Uani d 1 . .
O O4 0.3887(4) 0.38097(14) 0.51041(7) 0.0331(4) Uani d 1 . .
H H4 0.422(8) 0.314(3) 0.4965(14) 0.078(12) Uiso d 1 . .
N N1 0.1735(4) 0.67252(15) 0.57425(7) 0.0215(4) Uani d 1 . .
H H1 0.005(6) 0.691(2) 0.5827(9) 0.032(7) Uiso d 1 . .
C C1 0.4148(5) 0.89471(18) 0.70131(8) 0.0230(5) Uani d 1 . .
H H1A 0.227847 0.885997 0.716402 0.028 Uiso calc 1 . .
C C2 0.4183(5) 0.99043(18) 0.66703(8) 0.0231(5) Uani d 1 . .
C C3 0.2681(5) 1.0088(2) 0.62449(9) 0.0309(6) Uani d 1 . .
H H3 0.133824 0.958606 0.613666 0.037 Uiso calc 1 . .
C C4 0.3181(6) 1.1019(2) 0.59806(10) 0.0372(7) Uani d 1 . .
H H4A 0.216012 1.115393 0.568994 0.045 Uiso calc 1 . .
C C5 0.5141(6) 1.1755(2) 0.61339(10) 0.0374(7) Uani d 1 . .
H H5 0.546508 1.238106 0.594522 0.045 Uiso calc 1 . .
C C6 0.6638(6) 1.15843(19) 0.65610(10) 0.0326(6) Uani d 1 . .
H H6 0.797817 1.208928 0.666704 0.039 Uiso calc 1 . .
C C7 0.6136(5) 1.06620(19) 0.68294(9) 0.0250(5) Uani d 1 . .
C C8 0.7377(5) 1.02758(18) 0.72875(9) 0.0239(5) Uani d 1 . .
C C9 0.9348(5) 1.0736(2) 0.75932(10) 0.0304(6) Uani d 1 . .
H H9 1.010016 1.142041 0.751993 0.037 Uiso calc 1 . .
C C10 1.0195(6) 1.0182(2) 0.80057(9) 0.0346(6) Uani d 1 . .
H H10 1.151438 1.049315 0.822029 0.042 Uiso calc 1 . .
C C11 0.9134(6) 0.9177(2) 0.81081(9) 0.0322(6) Uani d 1 . .
H H11 0.977890 0.879868 0.838730 0.039 Uiso calc 1 . .
C C12 0.7136(5) 0.8712(2) 0.78084(9) 0.0273(6) Uani d 1 . .
H H12 0.639459 0.802678 0.788335 0.033 Uiso calc 1 . .
C C13 0.6254(5) 0.92702(18) 0.73987(8) 0.0229(5) Uani d 1 . .
C C14 0.5056(5) 0.79107(19) 0.67675(9) 0.0249(5) Uani d 1 . .
H H14A 0.686512 0.801056 0.660463 0.030 Uiso calc 1 . .
H H14B 0.523900 0.733348 0.701367 0.030 Uiso calc 1 . .
C C15 0.3773(5) 0.69342(17) 0.60606(9) 0.0213(5) Uani d 1 . .
C C16 0.2032(5) 0.58643(17) 0.53839(8) 0.0212(5) Uani d 1 . .
H H16 0.404379 0.576644 0.531365 0.025 Uiso calc 1 . .
C C17 0.0920(5) 0.48249(18) 0.56036(9) 0.0255(5) Uani d 1 . .
H H17A 0.172825 0.473954 0.593435 0.031 Uiso calc 1 . .
H H17B -0.110285 0.490126 0.564482 0.031 Uiso calc 1 . .
C C18 0.1454(5) 0.38223(18) 0.53224(9) 0.0230(5) Uani d 1 . .
C C19 0.0586(6) 0.6161(2) 0.49085(9) 0.0314(6) Uani d 1 . .
H H19A -0.139338 0.625852 0.497011 0.047 Uiso calc 1 . .
H H19B 0.084998 0.558750 0.466822 0.047 Uiso calc 1 . .
H H19C 0.136876 0.682848 0.478078 0.047 Uiso calc 1 . .

loop_
_atom_site_aniso_label
_atom_site_aniso_U_11
_atom_site_aniso_U_22
_atom_site_aniso_U_33
_atom_site_aniso_U_12
_atom_site_aniso_U_13
_atom_site_aniso_U_23
O1 0.0159(8) 0.0299(9) 0.0323(9) 0.0033(7) -0.0010(7) -0.0065(8)
O2 0.0174(8) 0.0265(8) 0.0322(9) 0.0008(7) -0.0031(7) -0.0098(7)
O3 0.0281(9) 0.0220(8) 0.0427(11) -0.0025(7) 0.0001(8) -0.0051(8)
O4 0.0280(10) 0.0227(9) 0.0486(12) 0.0002(8) 0.0117(9) -0.0072(8)
N1 0.0147(10) 0.0212(10) 0.0287(11) 0.0010(8) -0.0011(9) -0.0044(9)
C1 0.0195(12) 0.0233(12) 0.0263(13) -0.0004(10) -0.0001(10) -0.0031(10)
C2 0.0202(12) 0.0246(12) 0.0246(12) 0.0042(10) 0.0031(10) -0.0036(10)
C3 0.0278(14) 0.0346(14) 0.0304(13) 0.0074(12) -0.0007(11) -0.0066(12)
C4 0.0404(16) 0.0419(16) 0.0292(14) 0.0167(14) -0.0002(12) 0.0046(12)
C5 0.0420(16) 0.0315(15) 0.0385(16) 0.0098(13) 0.0110(13) 0.0094(12)
C6 0.0316(15) 0.0262(13) 0.0402(15) 0.0026(12) 0.0074(12) 0.0010(12)
C7 0.0225(12) 0.0235(12) 0.0290(13) 0.0040(10) 0.0045(10) -0.0028(10)
C8 0.0212(12) 0.0236(12) 0.0267(13) 0.0007(10) 0.0029(10) -0.0059(10)
C9 0.0253(14) 0.0266(13) 0.0394(15) -0.0021(11) 0.0021(11) -0.0098(12)
C10 0.0307(14) 0.0397(16) 0.0336(15) 0.0050(12) -0.0056(12) -0.0159(13)
C11 0.0351(15) 0.0360(14) 0.0254(13) 0.0116(12) -0.0032(11) -0.0072(11)
C12 0.0311(14) 0.0249(12) 0.0258(13) 0.0037(11) 0.0039(11) -0.0036(10)
C13 0.0204(12) 0.0239(12) 0.0243(12) 0.0014(10) 0.0038(10) -0.0044(10)
C14 0.0199(12) 0.0268(13) 0.0279(13) -0.0010(10) -0.0042(10) -0.0063(11)
C15 0.0209(12) 0.0179(11) 0.0251(12) -0.0031(10) 0.0011(10) -0.0005(10)
C16 0.0175(11) 0.0203(11) 0.0258(12) -0.0001(9) -0.0011(10) -0.0032(10)
C17 0.0269(12) 0.0220(12) 0.0276(13) -0.0005(10) 0.0043(10) -0.0026(10)
C18 0.0222(13) 0.0206(11) 0.0261(13) 0.0003(10) -0.0025(10) 0.0025(10)
C19 0.0382(16) 0.0261(13) 0.0300(14) 0.0002(12) -0.0060(12) -0.0010(11)

loop_
_atom_type_symbol
_atom_type_description
_atom_type_scat_dispersion_real
_atom_type_scat_dispersion_imag
_atom_type_scat_source
C C 0.0181 0.0091 'International Tables Vol C Tables 4.2.6.8 and 6.1.1.4'
H H 0.0000 0.0000 'International Tables Vol C Tables 4.2.6.8 and 6.1.1.4'
N N 0.0311 0.0180 'International Tables Vol C Tables 4.2.6.8 and 6.1.1.4'
O O 0.0492 0.0322 'International Tables Vol C Tables 4.2.6.8 and 6.1.1.4'

loop_
_geom_angle_atom_site_label_1
_geom_angle_atom_site_label_2
_geom_angle_atom_site_label_3
_geom_angle_site_symmetry_1
_geom_angle_site_symmetry_3
_geom_angle
_geom_angle_publ_flag
C15 O2 C14 . . 115.19(17) ?
C18 O4 H4 . . 110(2) ?
C15 N1 H1 . . 117.4(18) ?
C15 N1 C16 . . 120.36(19) ?
C16 N1 H1 . . 117.6(18) ?
C2 C1 H1A . . 110.5 ?
C2 C1 C13 . . 102.15(19) ?
C2 C1 C14 . . 113.24(19) ?
C13 C1 H1A . . 110.5 ?
C13 C1 C14 . . 109.72(19) ?
C14 C1 H1A . . 110.5 ?
C3 C2 C1 . . 129.7(2) ?
C3 C2 C7 . . 119.9(2) ?
C7 C2 C1 . . 110.3(2) ?
C2 C3 H3 . . 120.6 ?
C2 C3 C4 . . 118.8(3) ?
C4 C3 H3 . . 120.6 ?
C3 C4 H4A . . 119.4 ?
C5 C4 C3 . . 121.1(3) ?
C5 C4 H4A . . 119.4 ?
C4 C5 H5 . . 119.7 ?
C4 C5 C6 . . 120.6(3) ?
C6 C5 H5 . . 119.7 ?
C5 C6 H6 . . 120.7 ?
C7 C6 C5 . . 118.7(3) ?
C7 C6 H6 . . 120.7 ?
C2 C7 C8 . . 108.5(2) ?
C6 C7 C2 . . 120.9(2) ?
C6 C7 C8 . . 130.6(2) ?
C9 C8 C7 . . 130.9(2) ?
C9 C8 C13 . . 120.4(2) ?
C13 C8 C7 . . 108.7(2) ?
C8 C9 H9 . . 120.5 ?
C10 C9 C8 . . 118.9(2) ?
C10 C9 H9 . . 120.5 ?
C9 C10 H10 . . 119.7 ?
C11 C10 C9 . . 120.5(2) ?
C11 C10 H10 . . 119.7 ?
C10 C11 H11 . . 119.4 ?
C10 C11 C12 . . 121.1(2) ?
C12 C11 H11 . . 119.4 ?
C11 C12 H12 . . 120.7 ?
C13 C12 C11 . . 118.5(2) ?
C13 C12 H12 . . 120.7 ?
C8 C13 C1 . . 110.4(2) ?
C12 C13 C1 . . 129.2(2) ?
C12 C13 C8 . . 120.4(2) ?
O2 C14 C1 . . 107.37(19) ?
O2 C14 H14A . . 110.2 ?
O2 C14 H14B . . 110.2 ?
C1 C14 H14A . . 110.2 ?
C1 C14 H14B . . 110.2 ?
H14A C14 H14B . . 108.5 ?
O1 C15 O2 . . 123.3(2) ?
O1 C15 N1 . . 125.1(2) ?
N1 C15 O2 . . 111.6(2) ?
N1 C16 H16 . . 108.3 ?
N1 C16 C17 . . 109.11(19) ?
N1 C16 C19 . . 110.34(18) ?
C17 C16 H16 . . 108.3 ?
C19 C16 H16 . . 108.3 ?
C19 C16 C17 . . 112.4(2) ?
C16 C17 H17A . . 108.1 ?
C16 C17 H17B . . 108.1 ?
H17A C17 H17B . . 107.3 ?
C18 C17 C16 . . 116.76(19) ?
C18 C17 H17A . . 108.1 ?
C18 C17 H17B . . 108.1 ?
O3 C18 O4 . . 123.5(2) ?
O3 C18 C17 . . 123.0(2) ?
O4 C18 C17 . . 113.4(2) ?
C16 C19 H19A . . 109.5 ?
C16 C19 H19B . . 109.5 ?
C16 C19 H19C . . 109.5 ?
H19A C19 H19B . . 109.5 ?
H19A C19 H19C . . 109.5 ?
H19B C19 H19C . . 109.5 ?

loop_
_geom_bond_atom_site_label_1
_geom_bond_atom_site_label_2
_geom_bond_site_symmetry_2
_geom_bond_distance
_geom_bond_publ_flag
O1 C15 . 1.224(3) ?
O2 C14 . 1.452(3) ?
O2 C15 . 1.350(3) ?
O3 C18 . 1.216(3) ?
O4 H4 . 0.94(4) ?
O4 C18 . 1.320(3) ?
N1 H1 . 0.88(3) ?
N1 C15 . 1.340(3) ?
N1 C16 . 1.462(3) ?
C1 H1A . 1.0000 ?
C1 C2 . 1.519(3) ?
C1 C13 . 1.520(3) ?
C1 C14 . 1.523(3) ?
C2 C3 . 1.389(3) ?
C2 C7 . 1.407(3) ?
C3 H3 . 0.9500 ?
C3 C4 . 1.391(4) ?
C4 H4A . 0.9500 ?
C4 C5 . 1.385(4) ?
C5 H5 . 0.9500 ?
C5 C6 . 1.390(4) ?
C6 H6 . 0.9500 ?
C6 C7 . 1.387(3) ?
C7 C8 . 1.469(3) ?
C8 C9 . 1.392(3) ?
C8 C13 . 1.402(3) ?
C9 H9 . 0.9500 ?
C9 C10 . 1.385(4) ?
C10 H10 . 0.9500 ?
C10 C11 . 1.384(4) ?
C11 H11 . 0.9500 ?
C11 C12 . 1.394(4) ?
C12 H12 . 0.9500 ?
C12 C13 . 1.386(3) ?
C14 H14A . 0.9900 ?
C14 H14B . 0.9900 ?
C16 H16 . 1.0000 ?
C16 C17 . 1.528(3) ?
C16 C19 . 1.521(3) ?
C17 H17A . 0.9900 ?
C17 H17B . 0.9900 ?
C17 C18 . 1.492(3) ?
C19 H19A . 0.9800 ?
C19 H19B . 0.9800 ?
C19 H19C . 0.9800 ?

loop_
_geom_hbond_atom_site_label_D
_geom_hbond_atom_site_label_H
_geom_hbond_atom_site_label_A
_geom_hbond_site_symmetry_A
_geom_hbond_distance_DH
_geom_hbond_distance_HA
_geom_hbond_distance_DA
_geom_hbond_angle_DHA
_geom_hbond_publ_flag
O4 H4 O3 4_556 0.94(4) 1.72(4) 2.656(2) 177(3) yes
N1 H1 O1 1_455 0.88(3) 2.04(3) 2.844(3) 152(2) yes

loop_
_geom_torsion_atom_site_label_1
_geom_torsion_atom_site_label_2
_geom_torsion_atom_site_label_3
_geom_torsion_atom_site_label_4
_geom_torsion_site_symmetry_1
_geom_torsion_site_symmetry_2
_geom_torsion_site_symmetry_3
_geom_torsion_site_symmetry_4
_geom_torsion
_geom_torsion_publ_flag
N1 C16 C17 C18 . . . . -170.6(2) ?
C1 C2 C3 C4 . . . . -177.1(2) ?
C1 C2 C7 C6 . . . . 176.9(2) ?
C1 C2 C7 C8 . . . . -2.4(3) ?
C2 C1 C13 C8 . . . . -0.7(2) ?
C2 C1 C13 C12 . . . . -179.5(2) ?
C2 C1 C14 O2 . . . . -67.4(3) ?
C2 C3 C4 C5 . . . . 0.2(4) ?
C2 C7 C8 C9 . . . . -178.4(2) ?
C2 C7 C8 C13 . . . . 1.9(3) ?
C3 C2 C7 C6 . . . . -1.5(4) ?
C3 C2 C7 C8 . . . . 179.2(2) ?
C3 C4 C5 C6 . . . . -0.8(4) ?
C4 C5 C6 C7 . . . . 0.2(4) ?
C5 C6 C7 C2 . . . . 0.9(4) ?
C5 C6 C7 C8 . . . . -179.9(2) ?
C6 C7 C8 C9 . . . . 2.3(4) ?
C6 C7 C8 C13 . . . . -177.3(3) ?
C7 C2 C3 C4 . . . . 0.9(4) ?
C7 C8 C9 C10 . . . . -179.0(2) ?
C7 C8 C13 C1 . . . . -0.7(3) ?
C7 C8 C13 C12 . . . . 178.2(2) ?
C8 C9 C10 C11 . . . . 1.1(4) ?
C9 C8 C13 C1 . . . . 179.6(2) ?
C9 C8 C13 C12 . . . . -1.4(3) ?
C9 C10 C11 C12 . . . . -1.9(4) ?
C10 C11 C12 C13 . . . . 1.0(4) ?
C11 C12 C13 C1 . . . . 179.4(2) ?
C11 C12 C13 C8 . . . . 0.7(3) ?
C13 C1 C2 C3 . . . . -179.9(2) ?
C13 C1 C2 C7 . . . . 1.9(2) ?
C13 C1 C14 O2 . . . . 179.18(18) ?
C13 C8 C9 C10 . . . . 0.5(4) ?
C14 O2 C15 O1 . . . . -1.0(3) ?
C14 O2 C15 N1 . . . . -179.49(19) ?
C14 C1 C2 C3 . . . . 62.2(3) ?
C14 C1 C2 C7 . . . . -116.0(2) ?
C14 C1 C13 C8 . . . . 119.7(2) ?
C14 C1 C13 C12 . . . . -59.1(3) ?
C15 O2 C14 C1 . . . . 161.10(18) ?
C15 N1 C16 C17 . . . . 90.3(3) ?
C15 N1 C16 C19 . . . . -145.8(2) ?
C16 N1 C15 O1 . . . . 11.4(4) ?
C16 N1 C15 O2 . . . . -170.19(18) ?
C16 C17 C18 O3 . . . . -147.0(2) ?
C16 C17 C18 O4 . . . . 36.3(3) ?
C19 C16 C17 C18 . . . . 66.7(3) ?
